data_4122955
loop_
_publ_author_name
'Zhang, Yuan-Zhu'
'Ferko, Philip'
'Siretanu, Diana'
'Ababei, Rodica'
'Rath, Nigam P.'
'Shaw, Michael J.'
'Cl\'erac, Rodolphe'
'Mathoni\`ere, Corine'
'Holmes, Stephen M.'

_publ_section_title
;
 Thermochromic and Photoresponsive Cyanometalate Fe/Co Squares: Toward
 Control of the Electron Transfer Temperature.
;
_journal_name_full 'Journal of the American Chemical Society'
_journal_page_first 141119160917008
_journal_paper_doi 10.1021/ja508280n
_journal_year 2014
_chemical_formula_moiety '2(C15 H16 B Fe N9), 2(C8 H20 N), 9(H2 O)'
_chemical_formula_sum 'C46 H90 B2 Fe2 N20 O9'
_chemical_formula_weight 1200.69
_chemical_name_systematic
; 
 ? 
;
_space_group_crystal_system monoclinic
_space_group_IT_number 14
_space_group_name_Hall '-P 2ybc'
_space_group_name_H-M_alt 'P 1 21/c 1'
_symmetry_space_group_name_Hall '-P 2ybc'
_symmetry_space_group_name_H-M 'P 1 21/c 1'
_atom_sites_solution_hydrogens mixed
_atom_sites_solution_primary direct
_atom_sites_solution_secondary difmap
_audit_creation_method SHELXL-2014
_cell_angle_alpha 90
_cell_angle_beta 93.3752(6)
_cell_angle_gamma 90
_cell_formula_units_Z 2
_cell_length_a 9.71650(10)
_cell_length_b 17.1804(2)
_cell_length_c 18.7380(3)
_cell_measurement_temperature 120(2)
_cell_volume 3122.57(7)
_computing_cell_refinement 'SCALEPACK (Otwinowski & Minor, 1997)'
_computing_data_collection 'COLLECT (Nonius, 1998)'
_computing_data_reduction 'DENZO-SMN (Otwinowski & Minor, 1997)'
_computing_molecular_graphics 'XP in SHELXTL (Sheldrick, 1994)'
_computing_publication_material 'Diamond 2.0'
_computing_structure_refinement 'SHELXL-2014 (Sheldrick, 2014)'
_computing_structure_solution 'SHELXT-2013 (Sheldrick, 2008)'
_diffrn_ambient_temperature 120(2)
_diffrn_measured_fraction_theta_full 0.999
_diffrn_measured_fraction_theta_max 0.998
_diffrn_measurement_device_type 'Nonius KappaCCD diffractometer'
_diffrn_measurement_method '\w scans at fixed \c = 55\%'
_diffrn_radiation_type MoK\a
_diffrn_radiation_wavelength 0.71073
_diffrn_reflns_av_R_equivalents 0.1104
_diffrn_reflns_av_unetI/netI 0.0572
_diffrn_reflns_Laue_measured_fraction_full 0.999
_diffrn_reflns_Laue_measured_fraction_max 0.998
_diffrn_reflns_limit_h_max 12
_diffrn_reflns_limit_h_min -12
_diffrn_reflns_limit_k_max 22
_diffrn_reflns_limit_k_min -21
_diffrn_reflns_limit_l_max 24
_diffrn_reflns_limit_l_min -24
_diffrn_reflns_number 44771
_diffrn_reflns_point_group_measured_fraction_full 0.999
_diffrn_reflns_point_group_measured_fraction_max 0.998
_diffrn_reflns_theta_full 25.000
_diffrn_reflns_theta_max 27.479
_diffrn_reflns_theta_min 2.100
_exptl_absorpt_coefficient_mu 0.529
_exptl_absorpt_correction_T_max 0.947
_exptl_absorpt_correction_T_min 0.413
_exptl_absorpt_correction_type multi-scan
_exptl_absorpt_process_details '(Blessing, 1995, 1997)'
_exptl_crystal_colour orange
_exptl_crystal_density_diffrn 1.277
_exptl_crystal_density_method 'not measured'
_exptl_crystal_description plate
_exptl_crystal_F_000 1280
_exptl_crystal_size_max 0.450
_exptl_crystal_size_mid 0.420
_exptl_crystal_size_min 0.110
_refine_diff_density_max 1.081
_refine_diff_density_min -0.710
_refine_diff_density_rms 0.082
_refine_ls_extinction_method none
_refine_ls_goodness_of_fit_ref 1.022
_refine_ls_hydrogen_treatment constr
_refine_ls_matrix_type full
_refine_ls_number_parameters 391
_refine_ls_number_reflns 7151
_refine_ls_number_restraints 61
_refine_ls_restrained_S_all 1.017
_refine_ls_R_factor_all 0.0784
_refine_ls_R_factor_gt 0.0592
_refine_ls_shift/su_max 0.001
_refine_ls_shift/su_mean 0.000
_refine_ls_structure_factor_coef Fsqd
_refine_ls_weighting_details 'w=1/[\s^2^(Fo^2^)+(0.0859P)^2^+3.9224P] where P=(Fo^2^+2Fc^2^)/3'
_refine_ls_weighting_scheme calc
_refine_ls_wR_factor_gt 0.1572
_refine_ls_wR_factor_ref 0.1731
_reflns_Friedel_coverage 0.000
_reflns_number_gt 5590
_reflns_number_total 7151
_reflns_threshold_expression 'I > 2\s(I)'
_cod_data_source_file ja508280n_si_001.cif
_cod_data_source_block k09027
_cod_database_code 4122955
_shelx_space_group_comment
; 
The symmetry employed for this shelxl refinement is uniquely defined 
by the following loop, which should always be used as a source of 
symmetry information in preference to the above space-group names. 
They are only intended as comments. 
;
_shelx_estimated_absorpt_t_min 0.797
_shelx_estimated_absorpt_t_max 0.944
_shelxl_version_number 2014-3

loop_
_space_group_symop_operation_xyz
'x, y, z'
'-x, y+1/2, -z+1/2'
'-x, -y, -z'
'x, -y-1/2, z-1/2'

loop_
_atom_site_label
_atom_site_type_symbol
_atom_site_fract_x
_atom_site_fract_y
_atom_site_fract_z
_atom_site_U_iso_or_equiv
_atom_site_adp_type
_atom_site_occupancy
_atom_site_site_symmetry_order
_atom_site_calc_flag
_atom_site_refinement_flags_posn
_atom_site_refinement_flags_adp
_atom_site_refinement_flags_occupancy
_atom_site_disorder_assembly
_atom_site_disorder_group
Fe1 Fe 0.86490(4) 0.53614(2) 0.69308(2) 0.02388(13) Uani 1 1 d . . . . .
B1 B 0.9062(3) 0.37102(17) 0.63375(16) 0.0258(6) Uani 1 1 d . . . . .
H1 H 0.9225 0.3123 0.6135 0.031 Uiso 1 1 d R U . . .
N1 N 0.6458(3) 0.58956(15) 0.79482(14) 0.0386(6) Uani 1 1 d . . . . .
N2 N 1.0744(3) 0.62952(14) 0.78781(15) 0.0396(6) Uani 1 1 d . . . . .
N3 N 0.7946(3) 0.68151(15) 0.60255(15) 0.0450(7) Uani 1 1 d . . . . .
N4 N 0.7610(2) 0.40095(13) 0.61302(12) 0.0267(5) Uani 1 1 d . . . . .
N5 N 0.7244(2) 0.47418(13) 0.63406(12) 0.0258(5) Uani 1 1 d . . . . .
N6 N 1.0094(2) 0.42876(12) 0.60430(12) 0.0252(5) Uani 1 1 d . . . . .
N7 N 1.0076(2) 0.50503(12) 0.62561(12) 0.0241(4) Uani 1 1 d . . . . .
N8 N 0.9247(2) 0.37276(12) 0.71575(12) 0.0255(5) Uani 1 1 d . . . . .
N9 N 0.9079(2) 0.44128(12) 0.75203(12) 0.0243(5) Uani 1 1 d . . . . .
N10 N 0.4445(3) 0.34442(16) 0.78647(15) 0.0395(6) Uani 1 1 d . . . . .
C1 C 0.7280(3) 0.56976(16) 0.75670(15) 0.0297(6) Uani 1 1 d . . . . .
C2 C 0.9954(3) 0.59586(15) 0.75122(16) 0.0309(6) Uani 1 1 d . . . . .
C3 C 0.8221(3) 0.62791(17) 0.63693(16) 0.0332(6) Uani 1 1 d . . . . .
C4 C 0.5145(3) 0.5585(2) 0.62011(19) 0.0453(8) Uani 1 1 d . U . . .
H4A H 0.4220 0.5541 0.5966 0.068 Uiso 1 1 calc R U . . .
H4B H 0.5070 0.5665 0.6715 0.068 Uiso 1 1 calc R U . . .
H4C H 0.5626 0.6029 0.6001 0.068 Uiso 1 1 calc R U . . .
C5 C 0.5934(3) 0.48572(17) 0.60814(14) 0.0292(6) Uani 1 1 d . U . . .
C6 C 0.5470(3) 0.41973(19) 0.57060(15) 0.0340(6) Uani 1 1 d . . . . .
H6 H 0.4588 0.4122 0.5470 0.041 Uiso 1 1 calc R U . . .
C7 C 0.6556(3) 0.36736(17) 0.57471(15) 0.0318(6) Uani 1 1 d . . . . .
H7 H 0.6556 0.3168 0.5542 0.038 Uiso 1 1 calc R U . . .
C8 C 1.1361(3) 0.62696(16) 0.59770(16) 0.0341(6) Uani 1 1 d . . . . .
H8A H 1.2098 0.6412 0.5666 0.051 Uiso 1 1 calc R U . . .
H8B H 1.0532 0.6573 0.5843 0.051 Uiso 1 1 calc R U . . .
H8C H 1.1659 0.6380 0.6475 0.051 Uiso 1 1 calc R U . . .
C9 C 1.1049(3) 0.54226(15) 0.58957(14) 0.0257(5) Uani 1 1 d . . . . .
C10 C 1.1675(3) 0.48954(16) 0.54557(15) 0.0280(6) Uani 1 1 d . . . . .
H10 H 1.2392 0.5000 0.5146 0.034 Uiso 1 1 calc R U . . .
C11 C 1.1044(3) 0.41924(16) 0.55604(14) 0.0277(6) Uani 1 1 d . . . . .
H11 H 1.1247 0.3718 0.5329 0.033 Uiso 1 1 calc R U . . .
C12 C 0.9226(4) 0.48355(17) 0.88098(16) 0.0356(7) Uani 1 1 d . . . . .
H12A H 0.9417 0.4578 0.9272 0.053 Uiso 1 1 calc R U . . .
H12B H 0.9914 0.5243 0.8747 0.053 Uiso 1 1 calc R U . . .
H12C H 0.8305 0.5069 0.8796 0.053 Uiso 1 1 calc R U . . .
C13 C 0.9291(3) 0.42518(15) 0.82238(14) 0.0276(6) Uani 1 1 d . . . . .
C14 C 0.9580(3) 0.34596(16) 0.83046(16) 0.0307(6) Uani 1 1 d . . . . .
H14 H 0.9765 0.3186 0.8740 0.037 Uiso 1 1 calc R U . . .
C15 C 0.9542(3) 0.31549(15) 0.76238(16) 0.0294(6) Uani 1 1 d . . . . .
H15 H 0.9700 0.2626 0.7506 0.035 Uiso 1 1 calc R U . . .
C16 C 0.2840(4) 0.2897(3) 0.6858(2) 0.0620(11) Uani 1 1 d . . . . .
H16A H 0.2044 0.2552 0.6773 0.093 Uiso 1 1 calc R U . . .
H16B H 0.2604 0.3420 0.6683 0.093 Uiso 1 1 calc R U . . .
H16C H 0.3620 0.2696 0.6606 0.093 Uiso 1 1 calc R U . . .
C17 C 0.3226(3) 0.2932(2) 0.76439(18) 0.0410(7) Uani 1 1 d . . . . .
H17A H 0.3429 0.2396 0.7815 0.049 Uiso 1 1 calc R U . . .
H17B H 0.2416 0.3119 0.7892 0.049 Uiso 1 1 calc R U . . .
C18 C 0.5827(6) 0.3874(4) 0.8987(3) 0.097(2) Uani 1 1 d . . . . .
H18A H 0.5857 0.3831 0.9509 0.146 Uiso 1 1 calc R U . . .
H18B H 0.6678 0.3660 0.8810 0.146 Uiso 1 1 calc R U . . .
H18C H 0.5739 0.4422 0.8848 0.146 Uiso 1 1 calc R U . . .
C19 C 0.4592(4) 0.3419(3) 0.8664(2) 0.0608(11) Uani 1 1 d . . . . .
H19A H 0.4680 0.2869 0.8818 0.073 Uiso 1 1 calc R U . . .
H19B H 0.3742 0.3630 0.8857 0.073 Uiso 1 1 calc R U . . .
C20 C 0.6143(4) 0.2330(2) 0.7698(3) 0.0555(10) Uani 1 1 d . . . . .
H20A H 0.6981 0.2198 0.7459 0.083 Uiso 1 1 calc R U . . .
H20B H 0.6313 0.2274 0.8216 0.083 Uiso 1 1 calc R U . . .
H20C H 0.5394 0.1981 0.7532 0.083 Uiso 1 1 calc R U . . .
C21 C 0.5741(3) 0.31590(18) 0.75251(19) 0.0394(7) Uani 1 1 d . . . . .
H21A H 0.5601 0.3211 0.7000 0.047 Uiso 1 1 calc R U . . .
H21B H 0.6518 0.3503 0.7683 0.047 Uiso 1 1 calc R U . . .
C22 C 0.2904(5) 0.4659(2) 0.7808(3) 0.0704(13) Uani 1 1 d . . . . .
H22A H 0.2840 0.5183 0.7602 0.106 Uiso 1 1 calc R U . . .
H22B H 0.2099 0.4353 0.7638 0.106 Uiso 1 1 calc R U . . .
H22C H 0.2930 0.4695 0.8331 0.106 Uiso 1 1 calc R U . . .
C23 C 0.4205(4) 0.42664(19) 0.7583(2) 0.0518(9) Uani 1 1 d . . . . .
H23A H 0.5004 0.4592 0.7746 0.062 Uiso 1 1 calc R U . . .
H23B H 0.4175 0.4250 0.7055 0.062 Uiso 1 1 calc R U . . .
O1 O 0.4549(6) 0.1178(4) 0.5703(3) 0.0636(14) Uani 0.6 1 d . U P A 1
H1A H 0.5076 0.0800 0.5825 0.095 Uiso 0.6 1 d R U P A 1
H1B H 0.3768 0.1003 0.5549 0.095 Uiso 0.6 1 d R U P A 1
O2 O 0.7565(6) 0.1131(4) 0.5759(3) 0.0792(17) Uani 0.6 1 d . U P B 1
H2A H 0.7842 0.1141 0.6198 0.119 Uiso 0.6 1 d R U P B 1
H2B H 0.8189 0.1315 0.5508 0.119 Uiso 0.6 1 d R U P B 1
O3 O 0.2689(6) 0.2256(4) 0.5170(3) 0.076(2) Uani 0.5 1 d . U P C 1
H3A H 0.2484 0.2510 0.4790 0.114 Uiso 0.5 1 d R U P C 1
H3B H 0.1970 0.2037 0.5313 0.114 Uiso 0.5 1 d R U P C 1
O4 O 0.7399(9) 0.9563(4) 0.5286(3) 0.084(2) Uani 0.5 1 d . U P D 1
H4D H 0.7092 0.9178 0.5041 0.126 Uiso 0.5 1 d R U P D 1
H4E H 0.6950 0.9970 0.5160 0.126 Uiso 0.5 1 d R U P D 1
O11 O 0.5018(11) 0.1688(7) 0.5925(5) 0.092(3) Uani 0.4 1 d . U P E 2
H11A H 0.5732 0.1644 0.5688 0.138 Uiso 0.4 1 d R U P E 2
H11B H 0.4324 0.1788 0.5642 0.138 Uiso 0.4 1 d R U P E 2
O21 O 0.7615(16) 0.1664(6) 0.5839(8) 0.150(4) Uani 0.4 1 d . U P F 2
H21C H 0.8032 0.1910 0.6180 0.224 Uiso 0.4 1 d R U P F 2
H21D H 0.7919 0.1810 0.5444 0.224 Uiso 0.4 1 d R U P F 2
O31 O 0.1395(14) 0.1790(5) 0.5254(7) 0.150(4) Uani 0.5 1 d . U P G 2
O32 O 0.5721(11) 0.7336(6) 0.4980(6) 0.132(4) Uani 0.5 1 d . U P H 2
O33 O 0.9650(12) 0.8503(8) 0.4894(4) 0.142(4) Uani 0.5 1 d . U P I 3
H33A H 1.0490 0.8554 0.4800 0.213 Uiso 0.5 1 d R U P I 3
H33B H 0.9467 0.8023 0.4945 0.213 Uiso 0.5 1 d R U P I 3

loop_
_atom_site_aniso_label
_atom_site_aniso_U_11
_atom_site_aniso_U_22
_atom_site_aniso_U_33
_atom_site_aniso_U_23
_atom_site_aniso_U_13
_atom_site_aniso_U_12
Fe1 0.0282(2) 0.01528(19) 0.0283(2) 0.00205(14) 0.00298(16) 0.00288(14)
B1 0.0282(15) 0.0177(13) 0.0314(15) -0.0008(11) 0.0009(12) 0.0004(11)
N1 0.0457(15) 0.0325(13) 0.0385(13) 0.0014(11) 0.0110(12) 0.0045(11)
N2 0.0530(16) 0.0201(12) 0.0451(14) -0.0007(11) -0.0015(13) -0.0068(11)
N3 0.0644(19) 0.0298(14) 0.0422(14) 0.0108(11) 0.0142(14) 0.0198(13)
N4 0.0271(11) 0.0246(11) 0.0285(11) -0.0002(9) 0.0025(9) -0.0004(9)
N5 0.0255(11) 0.0244(11) 0.0277(11) 0.0022(9) 0.0040(9) 0.0036(9)
N6 0.0256(11) 0.0184(10) 0.0317(11) -0.0006(9) 0.0020(9) 0.0020(9)
N7 0.0248(11) 0.0162(10) 0.0314(11) -0.0001(9) 0.0024(9) 0.0025(9)
N8 0.0294(11) 0.0137(10) 0.0337(12) -0.0008(8) 0.0031(10) 0.0001(8)
N9 0.0277(11) 0.0153(10) 0.0298(11) 0.0004(8) 0.0008(9) 0.0007(8)
N10 0.0348(13) 0.0367(14) 0.0477(15) 0.0092(12) 0.0090(12) -0.0032(11)
C1 0.0356(15) 0.0214(13) 0.0324(14) 0.0043(11) 0.0041(12) 0.0030(11)
C2 0.0431(16) 0.0129(12) 0.0369(14) 0.0041(11) 0.0053(13) 0.0025(11)
C3 0.0380(16) 0.0279(14) 0.0344(14) 0.0009(12) 0.0073(13) 0.0095(12)
C4 0.0364(17) 0.058(2) 0.0407(17) 0.0053(16) -0.0007(14) 0.0102(16)
C5 0.0240(13) 0.0380(15) 0.0258(12) 0.0047(11) 0.0026(11) 0.0033(11)
C6 0.0253(13) 0.0483(18) 0.0283(13) 0.0050(13) 0.0002(11) -0.0027(12)
C7 0.0318(14) 0.0348(15) 0.0291(13) -0.0005(11) 0.0055(12) -0.0056(12)
C8 0.0373(16) 0.0273(14) 0.0378(15) 0.0025(12) 0.0031(13) -0.0063(12)
C9 0.0233(12) 0.0247(13) 0.0288(13) 0.0039(10) -0.0009(10) -0.0019(10)
C10 0.0236(12) 0.0301(14) 0.0304(13) 0.0036(11) 0.0018(11) 0.0007(11)
C11 0.0260(13) 0.0270(13) 0.0299(13) -0.0024(11) 0.0016(11) 0.0065(11)
C12 0.0478(18) 0.0280(14) 0.0305(14) 0.0006(11) -0.0031(13) -0.0033(13)
C13 0.0304(13) 0.0213(13) 0.0309(13) 0.0048(10) 0.0000(11) -0.0027(11)
C14 0.0357(15) 0.0209(13) 0.0351(14) 0.0064(11) -0.0021(12) -0.0018(11)
C15 0.0288(13) 0.0172(12) 0.0421(15) 0.0035(11) 0.0002(12) -0.0008(10)
C16 0.051(2) 0.070(3) 0.063(2) -0.002(2) -0.0140(19) 0.012(2)
C17 0.0327(15) 0.0388(17) 0.0514(19) 0.0060(14) 0.0017(14) -0.0016(13)
C18 0.071(3) 0.156(6) 0.064(3) -0.029(3) 0.006(2) -0.042(4)
C19 0.052(2) 0.087(3) 0.044(2) -0.002(2) 0.0075(17) -0.017(2)
C20 0.0377(18) 0.0403(19) 0.088(3) 0.0114(19) -0.0018(18) 0.0032(15)
C21 0.0320(15) 0.0368(16) 0.0498(18) 0.0101(14) 0.0049(14) 0.0023(13)
C22 0.060(3) 0.051(2) 0.102(4) 0.002(2) 0.022(3) 0.012(2)
C23 0.053(2) 0.0314(17) 0.073(2) 0.0086(16) 0.0237(19) 0.0035(15)
O1 0.077(4) 0.071(3) 0.045(3) 0.013(3) 0.015(2) 0.005(3)
O2 0.093(4) 0.100(4) 0.044(3) 0.015(3) 0.004(3) 0.030(4)
O3 0.066(4) 0.099(5) 0.063(3) 0.059(4) 0.005(3) 0.008(3)
O4 0.122(6) 0.085(5) 0.044(3) 0.011(3) 0.005(4) -0.022(4)
O11 0.089(7) 0.112(8) 0.078(6) 0.044(6) 0.034(5) 0.034(6)
O21 0.185(9) 0.063(4) 0.188(9) 0.027(5) -0.095(7) -0.037(5)
O31 0.185(9) 0.063(4) 0.188(9) 0.027(5) -0.095(7) -0.037(5)
O32 0.153(9) 0.112(7) 0.128(8) -0.029(6) -0.034(7) -0.018(6)
O33 0.144(9) 0.215(12) 0.067(5) 0.031(7) 0.013(6) 0.066(9)

loop_
_atom_type_symbol
_atom_type_description
_atom_type_scat_dispersion_real
_atom_type_scat_dispersion_imag
_atom_type_scat_source
C C 0.0033 0.0016 'International Tables Vol C Tables 4.2.6.8 and 6.1.1.4'
H H 0.0000 0.0000 'International Tables Vol C Tables 4.2.6.8 and 6.1.1.4'
B B 0.0013 0.0007 'International Tables Vol C Tables 4.2.6.8 and 6.1.1.4'
N N 0.0061 0.0033 'International Tables Vol C Tables 4.2.6.8 and 6.1.1.4'
O O 0.0106 0.0060 'International Tables Vol C Tables 4.2.6.8 and 6.1.1.4'
Fe Fe 0.3463 0.8444 'International Tables Vol C Tables 4.2.6.8 and 6.1.1.4'

loop_
_geom_angle_atom_site_label_1
_geom_angle_atom_site_label_2
_geom_angle_atom_site_label_3
_geom_angle
C2 Fe1 C1 86.89(12)
C2 Fe1 C3 89.25(12)
C1 Fe1 C3 87.58(12)
C2 Fe1 N9 90.72(10)
C1 Fe1 N9 91.82(10)
C3 Fe1 N9 179.40(11)
C2 Fe1 N7 92.41(11)
C1 Fe1 N7 177.98(10)
C3 Fe1 N7 90.52(10)
N9 Fe1 N7 90.08(9)
C2 Fe1 N5 178.49(11)
C1 Fe1 N5 91.61(11)
C3 Fe1 N5 90.86(11)
N9 Fe1 N5 89.16(9)
N7 Fe1 N5 89.09(9)
N4 B1 N6 107.6(2)
N4 B1 N8 107.4(2)
N6 B1 N8 107.9(2)
N4 B1 H1 111.8
N6 B1 H1 111.2
N8 B1 H1 110.8
C7 N4 N5 110.1(2)
C7 N4 B1 130.8(2)
N5 N4 B1 119.1(2)
C5 N5 N4 106.6(2)
C5 N5 Fe1 135.68(19)
N4 N5 Fe1 117.69(17)
C11 N6 N7 109.5(2)
C11 N6 B1 130.8(2)
N7 N6 B1 119.6(2)
C9 N7 N6 106.6(2)
C9 N7 Fe1 135.90(18)
N6 N7 Fe1 117.40(16)
C15 N8 N9 109.5(2)
C15 N8 B1 130.4(2)
N9 N8 B1 120.1(2)
C13 N9 N8 107.0(2)
C13 N9 Fe1 136.15(18)
N8 N9 Fe1 116.88(16)
C19 N10 C17 106.5(3)
C19 N10 C23 112.2(3)
C17 N10 C23 110.1(3)
C19 N10 C21 112.1(3)
C17 N10 C21 110.6(3)
C23 N10 C21 105.5(2)
N1 C1 Fe1 179.7(3)
N2 C2 Fe1 177.6(2)
N3 C3 Fe1 178.5(3)
C5 C4 H4A 109.5
C5 C4 H4B 109.5
H4A C4 H4B 109.5
C5 C4 H4C 109.5
H4A C4 H4C 109.5
H4B C4 H4C 109.5
N5 C5 C6 109.4(3)
N5 C5 C4 123.4(3)
C6 C5 C4 127.2(3)
C7 C6 C5 106.1(3)
C7 C6 H6 126.9
C5 C6 H6 126.9
N4 C7 C6 107.7(3)
N4 C7 H7 126.1
C6 C7 H7 126.1
C9 C8 H8A 109.5
C9 C8 H8B 109.5
H8A C8 H8B 109.5
C9 C8 H8C 109.5
H8A C8 H8C 109.5
H8B C8 H8C 109.5
N7 C9 C10 109.3(2)
N7 C9 C8 123.6(2)
C10 C9 C8 127.1(3)
C11 C10 C9 105.9(2)
C11 C10 H10 127.0
C9 C10 H10 127.0
N6 C11 C10 108.7(2)
N6 C11 H11 125.7
C10 C11 H11 125.7
C13 C12 H12A 109.5
C13 C12 H12B 109.5
H12A C12 H12B 109.5
C13 C12 H12C 109.5
H12A C12 H12C 109.5
H12B C12 H12C 109.5
N9 C13 C14 108.9(2)
N9 C13 C12 124.8(2)
C14 C13 C12 126.3(3)
C15 C14 C13 106.0(2)
C15 C14 H14 127.0
C13 C14 H14 127.0
N8 C15 C14 108.6(2)
N8 C15 H15 125.7
C14 C15 H15 125.7
C17 C16 H16A 109.5
C17 C16 H16B 109.5
H16A C16 H16B 109.5
C17 C16 H16C 109.5
H16A C16 H16C 109.5
H16B C16 H16C 109.5
C16 C17 N10 116.0(3)
C16 C17 H17A 108.3
N10 C17 H17A 108.3
C16 C17 H17B 108.3
N10 C17 H17B 108.3
H17A C17 H17B 107.4
C19 C18 H18A 109.5
C19 C18 H18B 109.5
H18A C18 H18B 109.5
C19 C18 H18C 109.5
H18A C18 H18C 109.5
H18B C18 H18C 109.5
N10 C19 C18 114.0(3)
N10 C19 H19A 108.7
C18 C19 H19A 108.7
N10 C19 H19B 108.7
C18 C19 H19B 108.7
H19A C19 H19B 107.6
C21 C20 H20A 109.5
C21 C20 H20B 109.5
H20A C20 H20B 109.5
C21 C20 H20C 109.5
H20A C20 H20C 109.5
H20B C20 H20C 109.5
C20 C21 N10 115.1(3)
C20 C21 H21A 108.5
N10 C21 H21A 108.5
C20 C21 H21B 108.5
N10 C21 H21B 108.5
H21A C21 H21B 107.5
C23 C22 H22A 109.5
C23 C22 H22B 109.5
H22A C22 H22B 109.5
C23 C22 H22C 109.5
H22A C22 H22C 109.5
H22B C22 H22C 109.5
C22 C23 N10 115.5(3)
C22 C23 H23A 108.4
N10 C23 H23A 108.4
C22 C23 H23B 108.4
N10 C23 H23B 108.4
H23A C23 H23B 107.5
H1A O1 H1B 109.5
H2A O2 H2B 109.4
H3A O3 H3B 109.5
H4D O4 H4E 109.5
H11A O11 H11B 109.5
H21C O21 H21D 109.5
H33A O33 H33B 109.4

loop_
_geom_bond_atom_site_label_1
_geom_bond_atom_site_label_2
_geom_bond_distance
Fe1 C2 1.920(3)
Fe1 C1 1.926(3)
Fe1 C3 1.927(3)
Fe1 N9 1.999(2)
Fe1 N7 2.003(2)
Fe1 N5 2.010(2)
B1 N4 1.530(4)
B1 N6 1.535(4)
B1 N8 1.537(4)
B1 H1 1.0927
N1 C1 1.153(4)
N2 C2 1.154(4)
N3 C3 1.146(4)
N4 C7 1.346(4)
N4 N5 1.372(3)
N5 C5 1.351(3)
N6 C11 1.340(3)
N6 N7 1.370(3)
N7 C9 1.355(3)
N8 C15 1.336(3)
N8 N9 1.374(3)
N9 C13 1.351(3)
N10 C19 1.497(5)
N10 C17 1.514(4)
N10 C23 1.521(4)
N10 C21 1.525(4)
C4 C5 1.491(5)
C4 H4A 0.9800
C4 H4B 0.9800
C4 H4C 0.9800
C5 C6 1.395(4)
C6 C7 1.385(4)
C6 H6 0.9500
C7 H7 0.9500
C8 C9 1.492(4)
C8 H8A 0.9800
C8 H8B 0.9800
C8 H8C 0.9800
C9 C10 1.389(4)
C10 C11 1.374(4)
C10 H10 0.9500
C11 H11 0.9500
C12 C13 1.491(4)
C12 H12A 0.9800
C12 H12B 0.9800
C12 H12C 0.9800
C13 C14 1.396(4)
C14 C15 1.377(4)
C14 H14 0.9500
C15 H15 0.9500
C16 C17 1.498(5)
C16 H16A 0.9800
C16 H16B 0.9800
C16 H16C 0.9800
C17 H17A 0.9900
C17 H17B 0.9900
C18 C19 1.527(6)
C18 H18A 0.9800
C18 H18B 0.9800
C18 H18C 0.9800
C19 H19A 0.9900
C19 H19B 0.9900
C20 C21 1.506(5)
C20 H20A 0.9800
C20 H20B 0.9800
C20 H20C 0.9800
C21 H21A 0.9900
C21 H21B 0.9900
C22 C23 1.515(5)
C22 H22A 0.9800
C22 H22B 0.9800
C22 H22C 0.9800
C23 H23A 0.9900
C23 H23B 0.9900
O1 H1A 0.8499
O1 H1B 0.8499
O2 H2A 0.8501
O2 H2B 0.8501
O3 H3A 0.8498
O3 H3B 0.8502
O4 H4D 0.8499
O4 H4E 0.8499
O11 H11A 0.8499
O11 H11B 0.8500
O21 H21C 0.8499
O21 H21D 0.8504
O33 H33A 0.8501
O33 H33B 0.8499

loop_
_geom_torsion_atom_site_label_1
_geom_torsion_atom_site_label_2
_geom_torsion_atom_site_label_3
_geom_torsion_atom_site_label_4
_geom_torsion
N6 B1 N4 C7 121.8(3)
N8 B1 N4 C7 -122.3(3)
N6 B1 N4 N5 -57.2(3)
N8 B1 N4 N5 58.7(3)
C7 N4 N5 C5 0.1(3)
B1 N4 N5 C5 179.3(2)
C7 N4 N5 Fe1 179.46(17)
B1 N4 N5 Fe1 -1.4(3)
N4 B1 N6 C11 -117.5(3)
N8 B1 N6 C11 126.9(3)
N4 B1 N6 N7 59.2(3)
N8 B1 N6 N7 -56.4(3)
C11 N6 N7 C9 -0.5(3)
B1 N6 N7 C9 -177.8(2)
C11 N6 N7 Fe1 175.99(17)
B1 N6 N7 Fe1 -1.4(3)
N4 B1 N8 C15 121.5(3)
N6 B1 N8 C15 -122.8(3)
N4 B1 N8 N9 -57.3(3)
N6 B1 N8 N9 58.5(3)
C15 N8 N9 C13 0.6(3)
B1 N8 N9 C13 179.6(2)
C15 N8 N9 Fe1 179.30(17)
B1 N8 N9 Fe1 -1.7(3)
N4 N5 C5 C6 -0.1(3)
Fe1 N5 C5 C6 -179.2(2)
N4 N5 C5 C4 179.3(3)
Fe1 N5 C5 C4 0.1(4)
N5 C5 C6 C7 0.0(3)
C4 C5 C6 C7 -179.3(3)
N5 N4 C7 C6 -0.1(3)
B1 N4 C7 C6 -179.1(3)
C5 C6 C7 N4 0.1(3)
N6 N7 C9 C10 0.2(3)
Fe1 N7 C9 C10 -175.3(2)
N6 N7 C9 C8 -179.9(2)
Fe1 N7 C9 C8 4.6(4)
N7 C9 C10 C11 0.2(3)
C8 C9 C10 C11 -179.8(3)
N7 N6 C11 C10 0.6(3)
B1 N6 C11 C10 177.6(3)
C9 C10 C11 N6 -0.5(3)
N8 N9 C13 C14 -0.6(3)
Fe1 N9 C13 C14 -179.0(2)
N8 N9 C13 C12 179.2(3)
Fe1 N9 C13 C12 0.9(4)
N9 C13 C14 C15 0.4(3)
C12 C13 C14 C15 -179.4(3)
N9 N8 C15 C14 -0.3(3)
B1 N8 C15 C14 -179.2(3)
C13 C14 C15 N8 -0.1(3)
C19 N10 C17 C16 177.3(3)
C23 N10 C17 C16 55.5(4)
C21 N10 C17 C16 -60.7(4)
C17 N10 C19 C18 177.1(4)
C23 N10 C19 C18 -62.4(5)
C21 N10 C19 C18 56.1(5)
C19 N10 C21 C20 60.7(4)
C17 N10 C21 C20 -57.9(4)
C23 N10 C21 C20 -176.9(3)
C19 N10 C23 C22 -61.7(5)
C17 N10 C23 C22 56.7(5)
C21 N10 C23 C22 176.0(4)
